data_1571980
loop_
_publ_author_name
'Soldatova, Natalia S.'
'Radzhabov, Amirbek D.'
'Ivanov, Daniil M.'
'Burguera, Sergi'
'Frontera, Antonio'
'Abramov, Pavel A.'
'Postnikov, Pavel S.'
'Kukushkin, Vadim Yu'

_publ_section_title
;
 Key-to-lock halogen bond-based tetragonal pyramidal association of
 iodonium cations with the lacune rims of beta-octamolybdate.
;
_journal_issue 31
_journal_name_full 'Chemical science'
_journal_page_first 12459
_journal_page_last 12472
_journal_paper_doi 10.1039/d4sc01695e
_journal_volume 15
_journal_year 2024
_chemical_formula_moiety '4(C12 H10 I), 2(C2 H6 O S), 2(Mo4 O13)'
_chemical_formula_sum 'C52 H52 I4 Mo8 O28 S2'
_chemical_formula_weight 2464.17
_space_group_crystal_system triclinic
_space_group_IT_number 2
_space_group_name_Hall '-P 1'
_space_group_name_H-M_alt 'P -1'
_atom_sites_solution_hydrogens geom
_audit_creation_date 2024-02-19
_audit_creation_method
;
Olex2 1.5
(compiled 2022.04.07 svn.rca3783a0 for OlexSys, GUI svn.r6498)
;
_audit_update_record
;
2024-02-21 deposited with the CCDC.	2024-06-17 downloaded from the CCDC.
;
_cell_angle_alpha 100.4640(10)
_cell_angle_beta 98.6000(10)
_cell_angle_gamma 115.2890(10)
_cell_formula_units_Z 2
_cell_length_a 13.0495(3)
_cell_length_b 14.4726(3)
_cell_length_c 20.8666(5)
_cell_measurement_reflns_used 9989
_cell_measurement_temperature 150(2)
_cell_measurement_theta_max 29.5971
_cell_measurement_theta_min 2.2755
_cell_volume 3387.69(14)
_computing_cell_refinement 'SAINT (Bruker-AXS, 2016)'
_computing_data_collection 'APEX3 (Bruker-AXS, 2016)'
_computing_data_reduction 'SAINT (Bruker-AXS, 2016)'
_computing_molecular_graphics 'Olex2 1.5 (Dolomanov et al., 2009)'
_computing_publication_material 'Olex2 1.5 (Dolomanov et al., 2009)'
_computing_structure_refinement 'SHELXL-2017/1 (Sheldrick, 2017)'
_computing_structure_solution 'SHELXT 2014/5 (Sheldrick, 2014)'
_diffrn_ambient_temperature 150(2)
_diffrn_detector PIXEL
_diffrn_detector_area_resol_mean 7.41
_diffrn_detector_type 'Bruker PHOTON III area detector'
_diffrn_measured_fraction_theta_full 0.991
_diffrn_measured_fraction_theta_max 0.969
_diffrn_measurement_device 'three-circle diffractometer'
_diffrn_measurement_device_type 'Bruker D8 Venture diffractometer'
_diffrn_measurement_method '\w and \f scans'
_diffrn_radiation_monochromator 'Incoatec HELIOS multilayer mirrors'
_diffrn_radiation_type MoK\a
_diffrn_radiation_wavelength 0.71073
_diffrn_reflns_av_R_equivalents 0.0310
_diffrn_reflns_av_unetI/netI 0.0366
_diffrn_reflns_Laue_measured_fraction_full 0.991
_diffrn_reflns_Laue_measured_fraction_max 0.969
_diffrn_reflns_limit_h_max 18
_diffrn_reflns_limit_h_min -18
_diffrn_reflns_limit_k_max 20
_diffrn_reflns_limit_k_min -20
_diffrn_reflns_limit_l_max 28
_diffrn_reflns_limit_l_min -28
_diffrn_reflns_number 54964
_diffrn_reflns_point_group_measured_fraction_full 0.991
_diffrn_reflns_point_group_measured_fraction_max 0.969
_diffrn_reflns_theta_full 25.500
_diffrn_reflns_theta_max 29.597
_diffrn_reflns_theta_min 2.034
_diffrn_source 'Incoatec IuS3.0 microfocus X-ray tube'
_exptl_absorpt_coefficient_mu 3.396
_exptl_absorpt_correction_T_max 0.7459
_exptl_absorpt_correction_T_min 0.6404
_exptl_absorpt_correction_type multi-scan
_exptl_absorpt_process_details
;
 SADABS 2016/2: Krause, L., Herbst-Irmer, R., Sheldrick G.M. & Stalke D.,
 J. Appl. Cryst. 48 (2015) 3-10
;
_exptl_crystal_colour colorless
_exptl_crystal_density_diffrn 2.416
_exptl_crystal_description plate
_exptl_crystal_F_000 2336
_exptl_crystal_size_max 0.15
_exptl_crystal_size_mid 0.1
_exptl_crystal_size_min 0.07
_refine_diff_density_max 2.550
_refine_diff_density_min -1.467
_refine_diff_density_rms 0.142
_refine_ls_extinction_method none
_refine_ls_goodness_of_fit_ref 1.065
_refine_ls_hydrogen_treatment constr
_refine_ls_matrix_type full
_refine_ls_number_parameters 863
_refine_ls_number_reflns 18461
_refine_ls_number_restraints 0
_refine_ls_restrained_S_all 1.065
_refine_ls_R_factor_all 0.0401
_refine_ls_R_factor_gt 0.0306
_refine_ls_shift/su_max 0.002
_refine_ls_shift/su_mean 0.000
_refine_ls_structure_factor_coef Fsqd
_refine_ls_weighting_details 'w=1/[\s^2^(Fo^2^)+(0.0285P)^2^+5.1147P] where P=(Fo^2^+2Fc^2^)/3'
_refine_ls_weighting_scheme calc
_refine_ls_wR_factor_gt 0.0694
_refine_ls_wR_factor_ref 0.0720
_reflns_Friedel_coverage 0.000
_reflns_number_gt 15472
_reflns_number_total 18461
_reflns_threshold_expression 'I > 2\s(I)'
_cod_data_source_file d4sc01695e2.cif
_cod_data_source_block Ph_DMSO
_cod_depositor_comments 'Adding full bibliography for 1571977--1571981.cif.'
_cod_database_code 1571980
_shelx_shelxl_version_number 2017/1
_shelx_space_group_comment
;
The symmetry employed for this shelxl refinement is uniquely defined
by the following loop, which should always be used as a source of
symmetry information in preference to the above space-group names.
They are only intended as comments.
;
_shelx_estimated_absorpt_t_max 0.797
_shelx_estimated_absorpt_t_min 0.630
_olex2_refinement_description
;
1. Others
 Fixed Sof: S2S(0.3) O3S(0.3) C4S(0.3) H4SA(0.3) H4SB(0.3) H4SC(0.3) C3S(0.3)
 H3SA(0.3) H3SB(0.3) H3SC(0.3) S3S(0.7) O2S(0.7) C6S(0.7) H6SA(0.7) H6SB(0.7)
 H6SC(0.7) C5S(0.7) H5SA(0.7) H5SB(0.7) H5SC(0.7)
2.a Me refined with riding coordinates:
 C1S(H1SA,H1SB,H1SC), C2S(H2SA,H2SB,H2SC), C4S(H4SA,H4SB,H4SC), C3S(H3SA,H3SB,
 H3SC), C6S(H6SA,H6SB,H6SC), C5S(H5SA,H5SB,H5SC)
2.b Aromatic/amide H refined with riding coordinates:
 C2A(H2A), C2B(H2B), C2D(H2D), C3A(H3A), C3B(H3B), C3D(H3D), C2E(H2E),
 C4A(H4A), C4B(H4B), C4D(H4D), C3E(H3E), C5A(H5A), C5B(H5B), C5D(H5D), C4E(H4E),
  C6A(H6A), C6B(H6B), C6D(H6D), C5E(H5E), C6E(H6E), C8A(H8A), C8B(H8B),
 C8D(H8D), C9A(H9A), C9B(H9B), C9D(H9D), C8E(H8E), C10A(H10A), C10B(H10B),
 C10D(H10D), C9E(H9E), C11A(H11A), C11B(H11B), C11D(H11D), C10E(H10E),
 C12A(H12A), C12B(H12B), C12D(H12D), C11E(H11E), C12E(H12E)
;
_olex2_submission_special_instructions 'No special instructions were received'

loop_
_space_group_symop_operation_xyz
'x, y, z'
'-x, -y, -z'

loop_
_atom_site_label
_atom_site_type_symbol
_atom_site_fract_x
_atom_site_fract_y
_atom_site_fract_z
_atom_site_U_iso_or_equiv
_atom_site_adp_type
_atom_site_occupancy
_atom_site_site_symmetry_order
_atom_site_calc_flag
_atom_site_refinement_flags_posn
_atom_site_refinement_flags_adp
_atom_site_refinement_flags_occupancy
_atom_site_disorder_assembly
_atom_site_disorder_group
C1A C 0.9456(4) 0.7336(3) 0.3160(2) 0.0253(8) Uani 1 1 d . . . . .
C1B C 0.5873(4) 0.6642(3) -0.17152(18) 0.0225(8) Uani 1 1 d . . . . .
C1D C 0.4803(3) 0.9424(3) 0.17145(19) 0.0228(8) Uani 1 1 d . . . . .
C1S C 0.7033(4) 0.4077(3) -0.3262(2) 0.0341(10) Uani 1 1 d . . . . .
H1SA H 0.659740 0.341407 -0.362609 0.051 Uiso 1 1 calc R U . . .
H1SB H 0.723460 0.468339 -0.345396 0.051 Uiso 1 1 calc R U . . .
H1SC H 0.775294 0.410489 -0.301837 0.051 Uiso 1 1 calc R U . . .
C2A C 0.8325(4) 0.7068(4) 0.3219(2) 0.0397(11) Uani 1 1 d . . . . .
H2A H 0.768211 0.640614 0.296044 0.048 Uiso 1 1 calc R U . . .
C2B C 0.6291(4) 0.7297(3) -0.2124(2) 0.0306(9) Uani 1 1 d . . . . .
H2B H 0.710723 0.767352 -0.208860 0.037 Uiso 1 1 calc R U . . .
C2D C 0.4039(4) 0.8992(4) 0.1084(2) 0.0331(9) Uani 1 1 d . . . . .
H2D H 0.346018 0.826721 0.094220 0.040 Uiso 1 1 calc R U . . .
C1E C 0.9095(3) 0.7874(3) 0.68396(19) 0.0217(7) Uani 1 1 d . . . . .
C2S C 0.5108(4) 0.4339(4) -0.3223(3) 0.0402(11) Uani 1 1 d . . . . .
H2SA H 0.459712 0.368705 -0.358617 0.060 Uiso 1 1 calc R U . . .
H2SB H 0.463503 0.452542 -0.295432 0.060 Uiso 1 1 calc R U . . .
H2SC H 0.551894 0.491848 -0.341758 0.060 Uiso 1 1 calc R U . . .
C3A C 0.8165(5) 0.7793(4) 0.3666(3) 0.0514(14) Uani 1 1 d . . . . .
H3A H 0.739775 0.763384 0.371065 0.062 Uiso 1 1 calc R U . . .
C3B C 0.5480(5) 0.7387(4) -0.2588(2) 0.0384(11) Uani 1 1 d . . . . .
H3B H 0.574202 0.783620 -0.287254 0.046 Uiso 1 1 calc R U . . .
C3D C 0.4136(5) 0.9644(4) 0.0661(2) 0.0459(12) Uani 1 1 d . . . . .
H3D H 0.360609 0.937170 0.022717 0.055 Uiso 1 1 calc R U . . .
C2E C 1.0266(3) 0.8598(3) 0.69924(19) 0.0246(8) Uani 1 1 d . . . . .
H2E H 1.055290 0.908415 0.673306 0.030 Uiso 1 1 calc R U . . .
C4A C 0.9102(5) 0.8745(4) 0.4048(3) 0.0464(13) Uani 1 1 d . . . . .
H4A H 0.898043 0.923265 0.435835 0.056 Uiso 1 1 calc R U . . .
C4B C 0.4287(5) 0.6822(4) -0.2639(2) 0.0409(11) Uani 1 1 d . . . . .
H4B H 0.373457 0.687560 -0.296261 0.049 Uiso 1 1 calc R U . . .
C4D C 0.5009(5) 1.0695(4) 0.0869(2) 0.0450(12) Uani 1 1 d . . . . .
H4D H 0.507473 1.113867 0.057663 0.054 Uiso 1 1 calc R U . . .
C3E C 1.1015(4) 0.8590(3) 0.7542(2) 0.0283(9) Uani 1 1 d . . . . .
H3E H 1.182533 0.908608 0.766340 0.034 Uiso 1 1 calc R U . . .
C5A C 1.0227(4) 0.8993(4) 0.3977(2) 0.0389(11) Uani 1 1 d . . . . .
H5A H 1.087205 0.965250 0.423598 0.047 Uiso 1 1 calc R U . . .
C5B C 0.3906(4) 0.6179(4) -0.2216(3) 0.0394(11) Uani 1 1 d . . . . .
H5B H 0.309248 0.580201 -0.224500 0.047 Uiso 1 1 calc R U . . .
C5D C 0.5773(5) 1.1093(4) 0.1492(2) 0.0377(11) Uani 1 1 d . . . . .
H5D H 0.638011 1.180704 0.162282 0.045 Uiso 1 1 calc R U . . .
C4E C 1.0593(4) 0.7873(3) 0.7909(2) 0.0276(8) Uani 1 1 d . . . . .
H4E H 1.111464 0.788003 0.828218 0.033 Uiso 1 1 calc R U . . .
C6A C 1.0404(4) 0.8281(3) 0.3533(2) 0.0310(9) Uani 1 1 d . . . . .
H6A H 1.116940 0.844047 0.348492 0.037 Uiso 1 1 calc R U . . .
C6B C 0.4701(4) 0.6084(3) -0.1753(2) 0.0301(9) Uani 1 1 d . . . . .
H6B H 0.444278 0.563927 -0.146600 0.036 Uiso 1 1 calc R U . . .
C6D C 0.5678(4) 1.0471(3) 0.1941(2) 0.0281(8) Uani 1 1 d . . . . .
H6D H 0.618942 1.075172 0.238102 0.034 Uiso 1 1 calc R U . . .
C5E C 0.9418(4) 0.7143(3) 0.7739(2) 0.0306(9) Uani 1 1 d . . . . .
H5E H 0.913387 0.664173 0.799001 0.037 Uiso 1 1 calc R U . . .
C7A C 0.9871(3) 0.5404(3) 0.32200(18) 0.0219(7) Uani 1 1 d . . . . .
C7B C 0.7294(3) 0.7863(3) -0.02768(18) 0.0228(8) Uani 1 1 d . . . . .
C7D C 0.5818(3) 0.7932(3) 0.20627(19) 0.0207(7) Uani 1 1 d . . . . .
C6E C 0.8655(4) 0.7147(3) 0.7201(2) 0.0268(8) Uani 1 1 d . . . . .
H6E H 0.784313 0.665686 0.708252 0.032 Uiso 1 1 calc R U . . .
C8A C 0.9162(4) 0.4329(3) 0.3051(2) 0.0287(9) Uani 1 1 d . . . . .
H8A H 0.863000 0.395716 0.261847 0.034 Uiso 1 1 calc R U . . .
C8B C 0.6456(4) 0.7766(3) 0.0079(2) 0.0334(10) Uani 1 1 d . . . . .
H8B H 0.581804 0.709160 0.003417 0.040 Uiso 1 1 calc R U . . .
C8D C 0.7003(4) 0.8578(3) 0.2354(2) 0.0288(9) Uani 1 1 d . . . . .
H8D H 0.727788 0.921663 0.270098 0.035 Uiso 1 1 calc R U . . .
C7E C 0.7535(3) 0.6526(3) 0.53782(19) 0.0232(8) Uani 1 1 d . . . . .
C9A C 0.9248(4) 0.3799(3) 0.3537(2) 0.0357(10) Uani 1 1 d . . . . .
H9A H 0.876596 0.305376 0.343980 0.043 Uiso 1 1 calc R U . . .
C9B C 0.6574(4) 0.8677(3) 0.0501(2) 0.0382(11) Uani 1 1 d . . . . .
H9B H 0.602041 0.862788 0.075948 0.046 Uiso 1 1 calc R U . . .
C9D C 0.7778(4) 0.8259(3) 0.2123(2) 0.0345(10) Uani 1 1 d . . . . .
H9D H 0.859837 0.869037 0.230861 0.041 Uiso 1 1 calc R U . . .
C8E C 0.6605(4) 0.5621(3) 0.5407(2) 0.0400(11) Uani 1 1 d . . . . .
H8E H 0.615611 0.565434 0.572123 0.048 Uiso 1 1 calc R U . . .
C10A C 1.0033(5) 0.4357(4) 0.4156(2) 0.0382(11) Uani 1 1 d . . . . .
H10A H 1.009104 0.399358 0.448483 0.046 Uiso 1 1 calc R U . . .
C10B C 0.7484(4) 0.9658(3) 0.0554(2) 0.0363(11) Uani 1 1 d . . . . .
H10B H 0.754306 1.028075 0.083884 0.044 Uiso 1 1 calc R U . . .
C10D C 0.7368(4) 0.7322(3) 0.1626(2) 0.0325(9) Uani 1 1 d . . . . .
H10D H 0.790624 0.711603 0.146894 0.039 Uiso 1 1 calc R U . . .
C9E C 0.6333(5) 0.4657(4) 0.4968(2) 0.0462(13) Uani 1 1 d . . . . .
H9E H 0.570067 0.402136 0.498644 0.055 Uiso 1 1 calc R U . . .
C11A C 1.0742(4) 0.5449(4) 0.4308(2) 0.0357(10) Uani 1 1 d . . . . .
H11A H 1.128312 0.582520 0.473688 0.043 Uiso 1 1 calc R U . . .
C11B C 0.8311(4) 0.9736(3) 0.0193(2) 0.0366(10) Uani 1 1 d . . . . .
H11B H 0.893775 1.041290 0.022975 0.044 Uiso 1 1 calc R U . . .
C11D C 0.6166(4) 0.6676(3) 0.1354(2) 0.0277(9) Uani 1 1 d . . . . .
H11D H 0.588948 0.602023 0.102322 0.033 Uiso 1 1 calc R U . . .
C10E C 0.6967(4) 0.4619(3) 0.4513(2) 0.0386(11) Uani 1 1 d . . . . .
H10E H 0.678074 0.395526 0.421753 0.046 Uiso 1 1 calc R U . . .
C12A C 1.0661(4) 0.5983(3) 0.3839(2) 0.0281(8) Uani 1 1 d . . . . .
H12A H 1.113467 0.673002 0.393790 0.034 Uiso 1 1 calc R U . . .
C12B C 0.8227(4) 0.8829(3) -0.0224(2) 0.0311(9) Uani 1 1 d . . . . .
H12B H 0.879842 0.887272 -0.046743 0.037 Uiso 1 1 calc R U . . .
C12D C 0.5371(3) 0.6987(3) 0.15630(19) 0.0228(8) Uani 1 1 d . . . . .
H12D H 0.455099 0.656632 0.137038 0.027 Uiso 1 1 calc R U . . .
C11E C 0.7883(4) 0.5542(4) 0.4475(2) 0.0380(10) Uani 1 1 d . . . . .
H11E H 0.830410 0.550930 0.414507 0.046 Uiso 1 1 calc R U . . .
C12E C 0.8192(4) 0.6520(3) 0.4921(2) 0.0309(9) Uani 1 1 d . . . . .
H12E H 0.883093 0.715632 0.490850 0.037 Uiso 1 1 calc R U . . .
O1 O 0.8950(2) 0.3973(2) 0.14844(13) 0.0238(6) Uani 1 1 d . . . . .
O2 O 0.7526(2) 0.5195(2) 0.11999(13) 0.0227(5) Uani 1 1 d . . . . .
O1C O 0.5611(2) 0.81658(18) 0.36905(12) 0.0193(5) Uani 1 1 d . . . . .
O1S O 0.6890(3) 0.5168(2) -0.21606(15) 0.0343(7) Uani 1 1 d . . . . .
O3 O 0.9920(2) 0.72026(19) 0.13380(13) 0.0218(5) Uani 1 1 d . . . . .
O2C O 0.7178(2) 1.0543(2) 0.34501(13) 0.0242(6) Uani 1 1 d . . . . .
O4 O 1.1277(2) 0.5927(2) 0.16096(13) 0.0236(6) Uani 1 1 d . . . . .
O3C O 0.4694(2) 1.05966(19) 0.32702(12) 0.0212(5) Uani 1 1 d . . . . .
O5 O 0.8277(2) 0.21346(19) 0.05426(14) 0.0263(6) Uani 1 1 d . . . . .
O4C O 0.3318(2) 0.83944(18) 0.35130(12) 0.0180(5) Uani 1 1 d . . . . .
O6 O 0.7243(2) 0.34110(18) 0.03019(13) 0.0202(5) Uani 1 1 d . . . . .
O5C O 0.6552(2) 0.7970(2) 0.48687(13) 0.0222(5) Uani 1 1 d . . . . .
O7 O 0.5844(2) 0.4435(2) 0.00441(14) 0.0279(6) Uani 1 1 d . . . . .
O6C O 0.7537(2) 0.99403(18) 0.46018(12) 0.0175(5) Uani 1 1 d . . . . .
O8 O 0.8079(2) 0.61352(19) 0.01772(12) 0.0194(5) Uani 1 1 d . . . . .
O7C O 0.9004(2) 1.2000(2) 0.44735(14) 0.0273(6) Uani 1 1 d . . . . .
O9 O 1.0053(2) 0.7976(2) 0.02484(14) 0.0255(6) Uani 1 1 d . . . . .
O8C O 0.6765(2) 1.19767(18) 0.42719(12) 0.0188(5) Uani 1 1 d . . . . .
O10 O 1.1228(2) 0.67627(17) 0.04926(12) 0.0170(5) Uani 1 1 d . . . . .
O9C O 0.4799(2) 1.23205(19) 0.40948(13) 0.0214(5) Uani 1 1 d . . . . .
O11 O 1.2502(2) 0.56847(19) 0.07023(12) 0.0188(5) Uani 1 1 d . . . . .
O10C O 0.3689(2) 1.03308(17) 0.43646(12) 0.0143(5) Uani 1 1 d . . . . .
O12 O 1.0372(2) 0.39759(18) 0.06121(12) 0.0179(5) Uani 1 1 d . . . . .
O11C O 0.2468(2) 0.84128(18) 0.46237(12) 0.0162(5) Uani 1 1 d . . . . .
O13 O 0.9300(2) 0.51011(18) 0.04185(12) 0.0168(5) Uani 1 1 d . . . . .
O12C O 0.4502(2) 0.82437(17) 0.47160(11) 0.0139(5) Uani 1 1 d . . . . .
O13C O 0.5532(2) 1.00549(17) 0.44746(11) 0.0140(5) Uani 1 1 d . . . . .
S1S S 0.61528(9) 0.41300(7) -0.26979(5) 0.0273(2) Uani 1 1 d . . . . .
Mo1 Mo 0.86930(3) 0.34492(2) 0.06404(2) 0.01728(6) Uani 1 1 d . . . . .
Mo2 Mo 0.72717(3) 0.47591(2) 0.03492(2) 0.01764(6) Uani 1 1 d . . . . .
Mo1C Mo 0.60918(3) 0.87683(2) 0.45386(2) 0.01377(6) Uani 1 1 d . . . . .
Mo3 Mo 0.97397(3) 0.68408(2) 0.04828(2) 0.01656(6) Uani 1 1 d . . . . .
Mo2C Mo 0.75587(3) 1.11293(2) 0.42964(2) 0.01621(6) Uani 1 1 d . . . . .
Mo4 Mo 1.11177(3) 0.55140(2) 0.07749(2) 0.01485(6) Uani 1 1 d . . . . .
Mo3C Mo 0.51012(3) 1.12849(2) 0.40978(2) 0.01461(6) Uani 1 1 d . . . . .
Mo4C Mo 0.37449(2) 0.90069(2) 0.43542(2) 0.01214(6) Uani 1 1 d . . . . .
I1A I 0.97500(3) 0.62426(2) 0.25010(2) 0.02826(6) Uani 1 1 d . . . . .
I1B I 0.70599(2) 0.65025(2) -0.09866(2) 0.02587(6) Uani 1 1 d . . . . .
I1D I 0.46776(2) 0.84835(2) 0.23889(2) 0.02411(6) Uani 1 1 d . . . . .
I1E I 0.79190(2) 0.79556(2) 0.60672(2) 0.02897(6) Uani 1 1 d . . . . .
S2S S 0.8370(8) 0.9700(7) 0.7677(5) 0.098(2) Uiso 0.3 1 d . . P A 1
O3S O 0.8717(14) 0.9822(12) 0.7085(8) 0.061(4) Uiso 0.3 1 d . . P A 1
C4S C 0.779(3) 1.081(2) 0.7798(14) 0.040(6) Uiso 0.3 1 d . . P A 1
H4SA H 0.750622 1.082595 0.820627 0.060 Uiso 0.3 1 calc R U P A 1
H4SB H 0.843743 1.150715 0.783991 0.060 Uiso 0.3 1 calc R U P A 1
H4SC H 0.715290 1.062148 0.740620 0.060 Uiso 0.3 1 calc R U P A 1
C3S C 0.9640(19) 1.0301(19) 0.8406(13) 0.035(6) Uiso 0.3 1 d . . P A 1
H3SA H 0.937125 1.020393 0.881507 0.053 Uiso 0.3 1 calc R U P A 1
H3SB H 1.013774 0.995964 0.834412 0.053 Uiso 0.3 1 calc R U P A 1
H3SC H 1.008940 1.106223 0.845067 0.053 Uiso 0.3 1 calc R U P A 1
S3S S 0.88208(12) 1.04274(11) 0.76864(7) 0.0230(3) Uani 0.7 1 d . . P B 2
O2S O 0.8113(5) 0.9371(4) 0.7141(2) 0.0443(13) Uani 0.7 1 d . . P B 2
C6S C 0.9243(10) 1.0073(8) 0.8403(4) 0.051(3) Uani 0.7 1 d . . P B 2
H6SA H 0.970691 1.071397 0.878063 0.076 Uiso 0.7 1 calc R U P B 2
H6SB H 0.854300 0.959338 0.851853 0.076 Uiso 0.7 1 calc R U P B 2
H6SC H 0.971539 0.971432 0.830914 0.076 Uiso 0.7 1 calc R U P B 2
C5S C 0.7700(10) 1.0592(10) 0.7989(6) 0.069(4) Uani 0.7 1 d . . P B 2
H5SA H 0.804730 1.125705 0.834940 0.103 Uiso 0.7 1 calc R U P B 2
H5SB H 0.715923 1.061583 0.762005 0.103 Uiso 0.7 1 calc R U P B 2
H5SC H 0.727223 0.999401 0.816527 0.103 Uiso 0.7 1 calc R U P B 2

loop_
_atom_site_aniso_label
_atom_site_aniso_U_11
_atom_site_aniso_U_22
_atom_site_aniso_U_33
_atom_site_aniso_U_23
_atom_site_aniso_U_13
_atom_site_aniso_U_12
C1A 0.033(2) 0.030(2) 0.0218(19) 0.0099(16) 0.0073(17) 0.0212(18)
C1B 0.031(2) 0.0238(18) 0.0171(18) 0.0058(14) 0.0040(16) 0.0169(16)
C1D 0.027(2) 0.0298(19) 0.0187(18) 0.0085(15) 0.0086(16) 0.0176(16)
C1S 0.034(2) 0.027(2) 0.042(3) 0.0031(18) 0.020(2) 0.0145(18)
C2A 0.034(3) 0.035(2) 0.043(3) 0.001(2) 0.013(2) 0.014(2)
C2B 0.035(2) 0.032(2) 0.026(2) 0.0095(17) 0.0069(18) 0.0152(19)
C2D 0.031(2) 0.042(2) 0.021(2) 0.0055(18) 0.0038(18) 0.015(2)
C1E 0.0236(19) 0.0225(17) 0.0188(18) 0.0017(14) 0.0016(15) 0.0133(15)
C2S 0.033(2) 0.035(2) 0.047(3) 0.001(2) 0.006(2) 0.017(2)
C3A 0.046(3) 0.057(3) 0.062(4) 0.008(3) 0.024(3) 0.034(3)
C3B 0.053(3) 0.047(3) 0.025(2) 0.017(2) 0.010(2) 0.031(2)
C3D 0.058(3) 0.061(3) 0.022(2) 0.015(2) 0.004(2) 0.031(3)
C2E 0.027(2) 0.0254(18) 0.023(2) 0.0099(15) 0.0087(16) 0.0117(16)
C4A 0.069(4) 0.048(3) 0.038(3) 0.009(2) 0.016(3) 0.042(3)
C4B 0.051(3) 0.052(3) 0.024(2) 0.004(2) -0.006(2) 0.035(3)
C4D 0.070(4) 0.055(3) 0.027(2) 0.022(2) 0.016(2) 0.040(3)
C3E 0.023(2) 0.0268(19) 0.029(2) 0.0080(16) 0.0024(17) 0.0073(16)
C5A 0.048(3) 0.032(2) 0.033(2) 0.0009(18) -0.007(2) 0.024(2)
C5B 0.030(2) 0.041(3) 0.045(3) 0.006(2) 0.003(2) 0.019(2)
C5D 0.056(3) 0.030(2) 0.035(2) 0.0140(19) 0.019(2) 0.023(2)
C4E 0.033(2) 0.028(2) 0.022(2) 0.0080(16) -0.0019(17) 0.0169(18)
C6A 0.027(2) 0.035(2) 0.033(2) 0.0088(18) 0.0012(18) 0.0188(18)
C6B 0.034(2) 0.030(2) 0.030(2) 0.0103(17) 0.0101(19) 0.0167(18)
C6D 0.033(2) 0.031(2) 0.023(2) 0.0053(16) 0.0057(17) 0.0176(18)
C5E 0.037(2) 0.029(2) 0.032(2) 0.0149(17) 0.0150(19) 0.0154(18)
C7A 0.0244(19) 0.0310(19) 0.0173(18) 0.0065(15) 0.0066(15) 0.0187(16)
C7B 0.029(2) 0.0212(17) 0.0173(18) 0.0061(14) 0.0015(16) 0.0118(16)
C7D 0.0224(19) 0.0245(18) 0.0208(18) 0.0085(14) 0.0097(15) 0.0138(15)
C6E 0.024(2) 0.0219(18) 0.032(2) 0.0044(16) 0.0047(17) 0.0101(16)
C8A 0.034(2) 0.028(2) 0.024(2) 0.0042(16) 0.0075(18) 0.0161(18)
C8B 0.043(3) 0.025(2) 0.027(2) 0.0101(17) 0.015(2) 0.0085(19)
C8D 0.027(2) 0.0234(19) 0.032(2) 0.0005(16) 0.0077(18) 0.0108(16)
C7E 0.025(2) 0.0199(17) 0.0210(19) 0.0009(14) -0.0018(16) 0.0120(15)
C9A 0.051(3) 0.026(2) 0.033(2) 0.0062(18) 0.013(2) 0.021(2)
C9B 0.052(3) 0.036(2) 0.031(2) 0.0113(19) 0.023(2) 0.020(2)
C9D 0.020(2) 0.028(2) 0.051(3) 0.0023(19) 0.008(2) 0.0120(17)
C8E 0.043(3) 0.032(2) 0.030(2) 0.0005(18) 0.012(2) 0.007(2)
C10A 0.059(3) 0.043(3) 0.029(2) 0.017(2) 0.014(2) 0.034(2)
C10B 0.057(3) 0.024(2) 0.026(2) 0.0037(17) 0.001(2) 0.021(2)
C10D 0.031(2) 0.033(2) 0.042(3) 0.0081(19) 0.014(2) 0.0217(19)
C9E 0.055(3) 0.024(2) 0.038(3) 0.0035(19) 0.011(2) 0.003(2)
C11A 0.040(3) 0.044(3) 0.023(2) 0.0075(18) -0.0001(19) 0.023(2)
C11B 0.034(2) 0.022(2) 0.042(3) 0.0088(18) -0.002(2) 0.0073(18)
C11D 0.036(2) 0.0244(19) 0.025(2) 0.0052(16) 0.0089(18) 0.0168(17)
C10E 0.046(3) 0.028(2) 0.031(2) -0.0033(18) -0.001(2) 0.015(2)
C12A 0.028(2) 0.028(2) 0.027(2) 0.0047(16) 0.0062(17) 0.0137(17)
C12B 0.025(2) 0.029(2) 0.037(2) 0.0118(18) 0.0052(18) 0.0108(17)
C12D 0.0235(19) 0.0234(18) 0.0203(19) 0.0063(14) 0.0045(16) 0.0101(15)
C11E 0.039(3) 0.042(3) 0.032(2) 0.001(2) 0.010(2) 0.021(2)
C12E 0.026(2) 0.029(2) 0.032(2) 0.0042(17) 0.0060(18) 0.0092(17)
O1 0.0312(15) 0.0270(13) 0.0176(13) 0.0081(11) 0.0090(11) 0.0159(12)
O2 0.0243(14) 0.0241(13) 0.0185(13) 0.0033(10) 0.0070(11) 0.0109(11)
O1C 0.0235(13) 0.0191(12) 0.0144(12) 0.0007(9) 0.0036(10) 0.0109(10)
O1S 0.0390(18) 0.0307(15) 0.0300(16) 0.0000(12) 0.0101(14) 0.0164(14)
O3 0.0242(14) 0.0203(12) 0.0181(13) 0.0019(10) 0.0044(11) 0.0095(11)
O2C 0.0264(14) 0.0279(14) 0.0183(13) 0.0038(11) 0.0071(11) 0.0133(12)
O4 0.0268(14) 0.0250(13) 0.0221(14) 0.0059(11) 0.0083(12) 0.0144(11)
O3C 0.0256(14) 0.0215(12) 0.0158(12) 0.0043(10) 0.0057(11) 0.0107(11)
O5 0.0333(16) 0.0182(12) 0.0313(15) 0.0111(11) 0.0123(13) 0.0124(12)
O4C 0.0186(12) 0.0176(11) 0.0133(12) -0.0003(9) 0.0003(10) 0.0074(10)
O6 0.0189(13) 0.0156(11) 0.0255(14) 0.0059(10) 0.0077(11) 0.0069(10)
O5C 0.0283(14) 0.0243(13) 0.0211(13) 0.0057(10) 0.0071(11) 0.0186(11)
O7 0.0216(14) 0.0310(15) 0.0308(16) 0.0060(12) 0.0048(12) 0.0135(12)
O6C 0.0165(12) 0.0190(12) 0.0179(12) 0.0028(10) 0.0054(10) 0.0098(10)
O8 0.0218(13) 0.0201(12) 0.0189(13) 0.0041(10) 0.0035(11) 0.0132(10)
O7C 0.0201(14) 0.0270(14) 0.0279(15) 0.0064(11) 0.0073(12) 0.0049(11)
O9 0.0318(15) 0.0200(12) 0.0316(15) 0.0091(11) 0.0130(13) 0.0159(12)
O8C 0.0205(13) 0.0158(11) 0.0192(13) 0.0070(10) 0.0059(10) 0.0067(10)
O10 0.0166(12) 0.0134(11) 0.0192(13) 0.0037(9) 0.0043(10) 0.0057(9)
O9C 0.0283(14) 0.0178(12) 0.0212(13) 0.0087(10) 0.0060(11) 0.0124(11)
O11 0.0164(12) 0.0208(12) 0.0163(12) 0.0023(10) 0.0009(10) 0.0082(10)
O10C 0.0149(12) 0.0134(10) 0.0139(11) 0.0018(9) 0.0015(9) 0.0074(9)
O12 0.0228(13) 0.0187(11) 0.0183(12) 0.0088(10) 0.0069(10) 0.0132(10)
O11C 0.0137(12) 0.0149(11) 0.0150(12) 0.0008(9) 0.0012(10) 0.0043(9)
O13 0.0210(13) 0.0143(11) 0.0153(12) 0.0032(9) 0.0046(10) 0.0088(10)
O12C 0.0175(12) 0.0108(10) 0.0126(11) 0.0021(8) 0.0026(9) 0.0067(9)
O13C 0.0151(12) 0.0149(11) 0.0119(11) 0.0030(9) 0.0014(9) 0.0079(9)
S1S 0.0322(5) 0.0211(4) 0.0315(5) 0.0086(4) 0.0156(5) 0.0120(4)
Mo1 0.02163(16) 0.01599(13) 0.01622(15) 0.00621(11) 0.00667(12) 0.00929(12)
Mo2 0.01748(15) 0.01853(14) 0.01703(15) 0.00306(11) 0.00437(12) 0.00925(12)
Mo1C 0.01648(14) 0.01352(13) 0.01256(14) 0.00164(10) 0.00309(11) 0.00908(11)
Mo3 0.01969(15) 0.01392(13) 0.01705(15) 0.00286(11) 0.00471(12) 0.00926(12)
Mo2C 0.01503(14) 0.01669(13) 0.01443(14) 0.00287(11) 0.00470(12) 0.00546(11)
Mo4 0.01634(14) 0.01513(13) 0.01262(14) 0.00259(10) 0.00181(11) 0.00802(11)
Mo3C 0.01802(15) 0.01388(13) 0.01276(14) 0.00471(10) 0.00347(11) 0.00793(11)
Mo4C 0.01285(13) 0.01086(12) 0.01031(13) 0.00039(10) 0.00089(11) 0.00506(10)
I1A 0.04260(16) 0.03604(14) 0.01858(12) 0.01031(10) 0.01186(11) 0.02705(12)
I1B 0.03453(14) 0.02667(12) 0.01883(12) 0.00484(9) 0.00122(10) 0.01879(11)
I1D 0.02802(13) 0.03279(13) 0.02357(12) 0.01350(10) 0.01415(11) 0.02024(11)
I1E 0.03264(14) 0.02700(12) 0.02450(13) -0.00255(10) -0.00516(11) 0.01922(11)
S3S 0.0230(7) 0.0245(7) 0.0218(7) 0.0000(5) 0.0044(5) 0.0142(6)
O2S 0.046(3) 0.048(3) 0.023(2) -0.025(2) -0.012(2) 0.029(3)
C6S 0.075(8) 0.032(5) 0.026(4) 0.007(3) 0.003(5) 0.012(5)
C5S 0.026(4) 0.075(9) 0.065(8) -0.045(7) -0.005(5) 0.019(5)

loop_
_atom_type_symbol
_atom_type_description
_atom_type_scat_dispersion_real
_atom_type_scat_dispersion_imag
_atom_type_scat_source
C C 0.0033 0.0016 'International Tables Vol C Tables 4.2.6.8 and 6.1.1.4'
H H 0.0000 0.0000 'International Tables Vol C Tables 4.2.6.8 and 6.1.1.4'
O O 0.0106 0.0060 'International Tables Vol C Tables 4.2.6.8 and 6.1.1.4'
S S 0.1246 0.1234 'International Tables Vol C Tables 4.2.6.8 and 6.1.1.4'
Mo Mo -1.6832 0.6857 'International Tables Vol C Tables 4.2.6.8 and 6.1.1.4'
I I -0.4742 1.8119 'International Tables Vol C Tables 4.2.6.8 and 6.1.1.4'

loop_
_geom_angle_atom_site_label_1
_geom_angle_atom_site_label_2
_geom_angle_atom_site_label_3
_geom_angle
_geom_angle_site_symmetry_1
_geom_angle_site_symmetry_3
_geom_angle_publ_flag
C2A C1A I1A 119.3(3) . . ?
C6A C1A C2A 122.4(4) . . ?
C6A C1A I1A 118.3(3) . . ?
C2B C1B I1B 119.7(3) . . ?
C6B C1B C2B 122.7(4) . . ?
C6B C1B I1B 117.6(3) . . ?
C2D C1D C6D 123.3(4) . . ?
C2D C1D I1D 120.0(3) . . ?
C6D C1D I1D 116.7(3) . . ?
H1SA C1S H1SB 109.5 . . ?
H1SA C1S H1SC 109.5 . . ?
H1SB C1S H1SC 109.5 . . ?
S1S C1S H1SA 109.5 . . ?
S1S C1S H1SB 109.5 . . ?
S1S C1S H1SC 109.5 . . ?
C1A C2A H2A 121.1 . . ?
C3A C2A C1A 117.9(4) . . ?
C3A C2A H2A 121.1 . . ?
C1B C2B H2B 121.0 . . ?
C1B C2B C3B 117.9(4) . . ?
C3B C2B H2B 121.0 . . ?
C1D C2D H2D 120.9 . . ?
C1D C2D C3D 118.2(4) . . ?
C3D C2D H2D 120.9 . . ?
C2E C1E C6E 122.5(4) . . ?
C2E C1E I1E 118.4(3) . . ?
C6E C1E I1E 118.9(3) . . ?
H2SA C2S H2SB 109.5 . . ?
H2SA C2S H2SC 109.5 . . ?
H2SB C2S H2SC 109.5 . . ?
S1S C2S H2SA 109.5 . . ?
S1S C2S H2SB 109.5 . . ?
S1S C2S H2SC 109.5 . . ?
C2A C3A H3A 119.5 . . ?
C4A C3A C2A 120.9(5) . . ?
C4A C3A H3A 119.5 . . ?
C2B C3B H3B 119.8 . . ?
C2B C3B C4B 120.4(4) . . ?
C4B C3B H3B 119.8 . . ?
C2D C3D H3D 119.9 . . ?
C2D C3D C4D 120.1(4) . . ?
C4D C3D H3D 119.9 . . ?
C1E C2E H2E 121.2 . . ?
C1E C2E C3E 117.6(3) . . ?
C3E C2E H2E 121.2 . . ?
C3A C4A H4A 120.1 . . ?
C3A C4A C5A 119.9(4) . . ?
C5A C4A H4A 120.1 . . ?
C3B C4B H4B 120.1 . . ?
C5B C4B C3B 119.8(4) . . ?
C5B C4B H4B 120.1 . . ?
C3D C4D H4D 119.8 . . ?
C5D C4D C3D 120.3(4) . . ?
C5D C4D H4D 119.8 . . ?
C2E C3E H3E 119.6 . . ?
C4E C3E C2E 120.7(4) . . ?
C4E C3E H3E 119.6 . . ?
C4A C5A H5A 120.0 . . ?
C6A C5A C4A 120.0(4) . . ?
C6A C5A H5A 120.0 . . ?
C4B C5B H5B 119.8 . . ?
C6B C5B C4B 120.4(4) . . ?
C6B C5B H5B 119.8 . . ?
C4D C5D H5D 119.4 . . ?
C4D C5D C6D 121.2(4) . . ?
C6D C5D H5D 119.4 . . ?
C3E C4E H4E 119.7 . . ?
C3E C4E C5E 120.6(4) . . ?
C5E C4E H4E 119.7 . . ?
C1A C6A C5A 118.9(4) . . ?
C1A C6A H6A 120.5 . . ?
C5A C6A H6A 120.5 . . ?
C1B C6B C5B 118.8(4) . . ?
C1B C6B H6B 120.6 . . ?
C5B C6B H6B 120.6 . . ?
C1D C6D C5D 116.9(4) . . ?
C1D C6D H6D 121.6 . . ?
C5D C6D H6D 121.6 . . ?
C4E C5E H5E 120.2 . . ?
C4E C5E C6E 119.5(4) . . ?
C6E C5E H5E 120.2 . . ?
C8A C7A C12A 123.6(4) . . ?
C8A C7A I1A 118.8(3) . . ?
C12A C7A I1A 117.6(3) . . ?
C8B C7B I1B 118.8(3) . . ?
C12B C7B C8B 122.4(4) . . ?
C12B C7B I1B 118.6(3) . . ?
C8D C7D C12D 123.5(3) . . ?
C8D C7D I1D 116.5(3) . . ?
C12D C7D I1D 119.9(3) . . ?
C1E C6E C5E 119.0(4) . . ?
C1E C6E H6E 120.5 . . ?
C5E C6E H6E 120.5 . . ?
C7A C8A H8A 121.2 . . ?
C7A C8A C9A 117.6(4) . . ?
C9A C8A H8A 121.2 . . ?
C7B C8B H8B 121.0 . . ?
C9B C8B C7B 118.0(4) . . ?
C9B C8B H8B 121.0 . . ?
C7D C8D H8D 121.2 . . ?
C7D C8D C9D 117.7(4) . . ?
C9D C8D H8D 121.2 . . ?
C8E C7E C12E 122.7(4) . . ?
C8E C7E I1E 116.8(3) . . ?
C12E C7E I1E 120.5(3) . . ?
C8A C9A H9A 120.1 . . ?
C10A C9A C8A 119.9(4) . . ?
C10A C9A H9A 120.1 . . ?
C8B C9B H9B 119.5 . . ?
C8B C9B C10B 120.9(4) . . ?
C10B C9B H9B 119.5 . . ?
C8D C9D H9D 119.7 . . ?
C10D C9D C8D 120.6(4) . . ?
C10D C9D H9D 119.7 . . ?
C7E C8E H8E 120.6 . . ?
C7E C8E C9E 118.7(4) . . ?
C9E C8E H8E 120.6 . . ?
C9A C10A H10A 119.6 . . ?
C9A C10A C11A 120.8(4) . . ?
C11A C10A H10A 119.6 . . ?
C9B C10B H10B 120.0 . . ?
C9B C10B C11B 120.0(4) . . ?
C11B C10B H10B 120.0 . . ?
C9D C10D H10D 119.9 . . ?
C9D C10D C11D 120.3(4) . . ?
C11D C10D H10D 119.9 . . ?
C8E C9E H9E 119.9 . . ?
C10E C9E C8E 120.3(4) . . ?
C10E C9E H9E 119.9 . . ?
C10A C11A H11A 119.9 . . ?
C12A C11A C10A 120.2(4) . . ?
C12A C11A H11A 119.9 . . ?
C10B C11B H11B 119.9 . . ?
C10B C11B C12B 120.2(4) . . ?
C12B C11B H11B 119.9 . . ?
C10D C11D H11D 119.8 . . ?
C12D C11D C10D 120.4(4) . . ?
C12D C11D H11D 119.8 . . ?
C9E C10E H10E 119.8 . . ?
C9E C10E C11E 120.5(4) . . ?
C11E C10E H10E 119.8 . . ?
C7A C12A H12A 121.0 . . ?
C11A C12A C7A 118.0(4) . . ?
C11A C12A H12A 121.0 . . ?
C7B C12B C11B 118.4(4) . . ?
C7B C12B H12B 120.8 . . ?
C11B C12B H12B 120.8 . . ?
C7D C12D C11D 117.5(4) . . ?
C7D C12D H12D 121.3 . . ?
C11D C12D H12D 121.3 . . ?
C10E C11E H11E 119.8 . . ?
C10E C11E C12E 120.4(4) . . ?
C12E C11E H11E 119.8 . . ?
C7E C12E C11E 117.4(4) . . ?
C7E C12E H12E 121.3 . . ?
C11E C12E H12E 121.3 . . ?
Mo1 O6 Mo2 116.37(12) . . ?
Mo1C O6C Mo2C 119.89(13) . . ?
Mo3 O8 Mo2 116.31(12) . . ?
Mo3C O8C Mo2C 118.36(12) . . ?
Mo3 O10 Mo1 103.41(10) . 2_765 ?
Mo4 O10 Mo1 110.29(10) . 2_765 ?
Mo4 O10 Mo3 109.18(11) . . ?
Mo4 O11 Mo2 117.77(12) . 2_765 ?
Mo3C O10C Mo1C 104.77(9) . 2_676 ?
Mo4C O10C Mo1C 110.10(10) . 2_676 ?
Mo4C O10C Mo3C 108.08(11) . . ?
Mo1 O12 Mo3 103.89(11) . 2_765 ?
Mo4 O12 Mo1 109.17(11) . . ?
Mo4 O12 Mo3 110.46(10) . 2_765 ?
Mo4C O11C Mo2C 121.75(12) . 2_676 ?
Mo1 O13 Mo2 85.13(8) . . ?
Mo1 O13 Mo4 97.39(8) . 2_765 ?
Mo3 O13 Mo1 163.29(11) . . ?
Mo3 O13 Mo2 86.69(8) . . ?
Mo3 O13 Mo4 97.32(9) . 2_765 ?
Mo4 O13 Mo1 91.61(9) . . ?
Mo4 O13 Mo2 164.04(12) . . ?
Mo4 O13 Mo2 91.22(8) 2_765 . ?
Mo4 O13 Mo3 92.29(9) . . ?
Mo4 O13 Mo4 104.70(9) . 2_765 ?
Mo1C O12C Mo3C 103.89(10) . 2_676 ?
Mo4C O12C Mo1C 108.48(10) . . ?
Mo4C O12C Mo3C 109.90(10) . 2_676 ?
Mo1C O13C Mo3C 162.58(11) . . ?
Mo1C O13C Mo4C 97.12(8) . 2_676 ?
Mo3C O13C Mo4C 97.34(8) . 2_676 ?
Mo4C O13C Mo1C 93.18(8) . . ?
Mo4C O13C Mo3C 92.49(9) . . ?
Mo4C O13C Mo4C 104.74(9) . 2_676 ?
C1S S1S C2S 99.0(2) . . ?
O1S S1S C1S 105.65(19) . . ?
O1S S1S C2S 105.4(2) . . ?
O1 Mo1 O6 101.65(12) . . ?
O1 Mo1 O10 162.99(10) . 2_765 ?
O1 Mo1 O12 97.06(12) . . ?
O1 Mo1 O13 93.22(10) . . ?
O5 Mo1 O1 104.85(13) . . ?
O5 Mo1 O6 101.38(12) . . ?
O5 Mo1 O10 89.91(11) . 2_765 ?
O5 Mo1 O12 100.12(12) . . ?
O5 Mo1 O13 161.52(11) . . ?
O6 Mo1 O10 83.23(10) . 2_765 ?
O6 Mo1 O12 146.67(10) . . ?
O6 Mo1 O13 78.21(9) . . ?
O12 Mo1 O10 71.62(9) . 2_765 ?
O12 Mo1 O13 73.39(9) . . ?
O13 Mo1 O10 71.65(8) . 2_765 ?
O2 Mo2 O6 98.40(12) . . ?
O2 Mo2 O8 97.98(11) . . ?
O2 Mo2 O11 163.26(11) . 2_765 ?
O2 Mo2 O13 93.06(11) . . ?
O6 Mo2 O8 144.95(10) . . ?
O6 Mo2 O11 78.12(10) . 2_765 ?
O6 Mo2 O13 74.78(9) . . ?
O7 Mo2 O2 104.53(13) . . ?
O7 Mo2 O6 103.79(12) . . ?
O7 Mo2 O8 101.75(12) . . ?
O7 Mo2 O11 92.19(11) . 2_765 ?
O7 Mo2 O13 162.33(11) . . ?
O8 Mo2 O11 77.31(9) . 2_765 ?
O8 Mo2 O13 73.59(9) . . ?
O11 Mo2 O13 70.21(8) 2_765 . ?
O1C Mo1C O5C 104.09(12) . . ?
O1C Mo1C O6C 101.80(11) . . ?
O1C Mo1C O10C 164.55(10) . 2_676 ?
O1C Mo1C O12C 96.18(11) . . ?
O1C Mo1C O13C 94.85(10) . . ?
O1C Mo1C Mo4C 85.23(9) . . ?
O5C Mo1C O6C 101.29(12) . . ?
O5C Mo1C O10C 88.13(10) . 2_676 ?
O5C Mo1C O12C 99.90(11) . . ?
O5C Mo1C O13C 160.54(10) . . ?
O5C Mo1C Mo4C 135.05(9) . . ?
O6C Mo1C O10C 84.68(9) . 2_676 ?
O6C Mo1C O12C 147.81(9) . . ?
O6C Mo1C O13C 78.77(9) . . ?
O6C Mo1C Mo4C 119.99(7) . . ?
O10C Mo1C Mo4C 79.41(6) 2_676 . ?
O12C Mo1C O10C 72.07(9) . 2_676 ?
O12C Mo1C O13C 73.26(8) . . ?
O12C Mo1C Mo4C 35.17(6) . . ?
O13C Mo1C O10C 72.46(8) . 2_676 ?
O13C Mo1C Mo4C 41.25(6) . . ?
O3 Mo3 O8 100.66(11) . . ?
O3 Mo3 O10 97.97(11) . . ?
O3 Mo3 O12 165.25(10) . 2_765 ?
O3 Mo3 O13 94.71(10) . . ?
O3 Mo3 Mo4 86.27(9) . . ?
O8 Mo3 O10 147.32(10) . . ?
O8 Mo3 O12 83.39(10) . 2_765 ?
O8 Mo3 O13 78.05(9) . . ?
O8 Mo3 Mo4 120.05(7) . . ?
O9 Mo3 O3 104.93(12) . . ?
O9 Mo3 O8 100.23(12) . . ?
O9 Mo3 O10 100.58(11) . . ?
O9 Mo3 O12 88.11(11) . 2_765 ?
O9 Mo3 O13 160.21(11) . . ?
O9 Mo3 Mo4 135.63(9) . . ?
O10 Mo3 O12 72.43(9) . 2_765 ?
O10 Mo3 O13 73.85(9) . . ?
O10 Mo3 Mo4 35.06(6) . . ?
O12 Mo3 Mo4 79.49(6) 2_765 . ?
O13 Mo3 O12 72.10(8) . 2_765 ?
O13 Mo3 Mo4 42.01(6) . . ?
O2C Mo2C O6C 97.65(11) . . ?
O2C Mo2C O8C 97.80(12) . . ?
O2C Mo2C O11C 163.96(11) . 2_676 ?
O6C Mo2C O11C 77.73(9) . 2_676 ?
O7C Mo2C O2C 104.42(13) . . ?
O7C Mo2C O6C 104.03(12) . . ?
O7C Mo2C O8C 105.29(12) . . ?
O7C Mo2C O11C 91.62(11) . 2_676 ?
O8C Mo2C O6C 142.07(10) . . ?
O8C Mo2C O11C 77.91(10) . 2_676 ?
O4 Mo4 O10 101.18(11) . . ?
O4 Mo4 O11 104.77(12) . . ?
O4 Mo4 O12 101.85(11) . . ?
O4 Mo4 O13 99.12(11) . . ?
O4 Mo4 O13 174.42(11) . 2_765 ?
O4 Mo4 Mo3 90.54(9) . . ?
O10 Mo4 O13 77.81(9) . 2_765 ?
O10 Mo4 O13 78.03(9) . . ?
O10 Mo4 Mo3 35.76(7) . . ?
O11 Mo4 O10 96.32(11) . . ?
O11 Mo4 O12 96.93(11) . . ?
O11 Mo4 O13 80.81(10) . 2_765 ?
O11 Mo4 O13 156.10(10) . . ?
O11 Mo4 Mo3 132.07(8) . . ?
O12 Mo4 O10 149.45(10) . . ?
O12 Mo4 O13 78.73(9) . . ?
O12 Mo4 O13 77.31(9) . 2_765 ?
O12 Mo4 Mo3 124.41(7) . . ?
O13 Mo4 O13 75.30(9) . 2_765 ?
O13 Mo4 Mo3 45.71(6) . . ?
O13 Mo4 Mo3 85.49(6) 2_765 . ?
O3C Mo3C O8C 101.69(12) . . ?
O3C Mo3C O9C 104.62(12) . . ?
O3C Mo3C O10C 97.88(11) . . ?
O3C Mo3C O12C 163.89(10) . 2_676 ?
O3C Mo3C O13C 93.73(10) . . ?
O3C Mo3C Mo4C 85.30(8) . . ?
O8C Mo3C O10C 147.02(10) . . ?
O8C Mo3C O12C 83.29(9) . 2_676 ?
O8C Mo3C O13C 79.20(9) . . ?
O8C Mo3C Mo4C 120.53(7) . . ?
O9C Mo3C O8C 101.62(11) . . ?
O9C Mo3C O10C 98.75(11) . . ?
O9C Mo3C O12C 89.14(10) . 2_676 ?
O9C Mo3C O13C 160.95(10) . . ?
O9C Mo3C Mo4C 133.98(9) . . ?
O10C Mo3C O12C 71.31(9) . 2_676 ?
O10C Mo3C O13C 73.23(9) . . ?
O10C Mo3C Mo4C 35.31(6) . . ?
O12C Mo3C Mo4C 79.04(5) 2_676 . ?
O13C Mo3C O12C 71.98(8) . 2_676 ?
O13C Mo3C Mo4C 41.33(6) . . ?
O4C Mo4C O10C 101.68(11) . . ?
O4C Mo4C O11C 103.70(11) . . ?
O4C Mo4C O12C 102.11(11) . . ?
O4C Mo4C O13C 100.96(10) . . ?
O4C Mo4C O13C 176.19(10) . 2_676 ?
O4C Mo4C Mo1C 92.23(8) . . ?
O4C Mo4C Mo3C 91.37(8) . . ?
O10C Mo4C O13C 79.03(9) . . ?
O10C Mo4C O13C 77.28(9) . 2_676 ?
O10C Mo4C Mo1C 124.57(7) . . ?
O10C Mo4C Mo3C 36.61(7) . . ?
O11C Mo4C O10C 96.04(10) . . ?
O11C Mo4C O12C 96.07(10) . . ?
O11C Mo4C O13C 80.09(9) . 2_676 ?
O11C Mo4C O13C 155.34(10) . . ?
O11C Mo4C Mo1C 132.38(8) . . ?
O11C Mo4C Mo3C 132.63(8) . . ?
O12C Mo4C O10C 149.83(10) . . ?
O12C Mo4C O13C 77.76(8) . 2_676 ?
O12C Mo4C O13C 78.46(9) . . ?
O12C Mo4C Mo1C 36.35(7) . . ?
O12C Mo4C Mo3C 124.62(7) . . ?
O13C Mo4C O13C 75.25(9) . 2_676 ?
O13C Mo4C Mo1C 85.44(6) 2_676 . ?
O13C Mo4C Mo1C 45.57(6) . . ?
O13C Mo4C Mo3C 46.18(6) . . ?
O13C Mo4C Mo3C 85.64(5) 2_676 . ?
Mo3C Mo4C Mo1C 90.539(10) . . ?
C1A I1A C7A 93.82(14) . . ?
C1B I1B C7B 91.94(14) . . ?
C7D I1D C1D 95.17(14) . . ?
C7E I1E C1E 96.28(14) . . ?
O3S S2S C4S 98.7(10) . . ?
O3S S2S C3S 111.2(12) . . ?
C3S S2S C4S 100.8(13) . . ?
S2S C4S H4SA 109.5 . . ?
S2S C4S H4SB 109.5 . . ?
S2S C4S H4SC 109.5 . . ?
H4SA C4S H4SB 109.5 . . ?
H4SA C4S H4SC 109.5 . . ?
H4SB C4S H4SC 109.5 . . ?
S2S C3S H3SA 109.5 . . ?
S2S C3S H3SB 109.5 . . ?
S2S C3S H3SC 109.5 . . ?
H3SA C3S H3SB 109.5 . . ?
H3SA C3S H3SC 109.5 . . ?
H3SB C3S H3SC 109.5 . . ?
O2S S3S C6S 104.2(4) . . ?
O2S S3S C5S 101.4(4) . . ?
C6S S3S C5S 91.7(6) . . ?
S3S C6S H6SA 109.5 . . ?
S3S C6S H6SB 109.5 . . ?
S3S C6S H6SC 109.5 . . ?
H6SA C6S H6SB 109.5 . . ?
H6SA C6S H6SC 109.5 . . ?
H6SB C6S H6SC 109.5 . . ?
S3S C5S H5SA 109.5 . . ?
S3S C5S H5SB 109.5 . . ?
S3S C5S H5SC 109.5 . . ?
H5SA C5S H5SB 109.5 . . ?
H5SA C5S H5SC 109.5 . . ?
H5SB C5S H5SC 109.5 . . ?

loop_
_geom_bond_atom_site_label_1
_geom_bond_atom_site_label_2
_geom_bond_distance
_geom_bond_site_symmetry_2
_geom_bond_publ_flag
C1A C2A 1.387(6) . ?
C1A C6A 1.374(6) . ?
C1A I1A 2.104(4) . ?
C1B C2B 1.384(5) . ?
C1B C6B 1.372(6) . ?
C1B I1B 2.104(4) . ?
C1D C2D 1.377(6) . ?
C1D C6D 1.387(6) . ?
C1D I1D 2.106(4) . ?
C1S H1SA 0.9800 . ?
C1S H1SB 0.9800 . ?
C1S H1SC 0.9800 . ?
C1S S1S 1.778(4) . ?
C2A H2A 0.9500 . ?
C2A C3A 1.381(6) . ?
C2B H2B 0.9500 . ?
C2B C3B 1.390(6) . ?
C2D H2D 0.9500 . ?
C2D C3D 1.385(6) . ?
C1E C2E 1.379(5) . ?
C1E C6E 1.381(5) . ?
C1E I1E 2.110(4) . ?
C2S H2SA 0.9800 . ?
C2S H2SB 0.9800 . ?
C2S H2SC 0.9800 . ?
C2S S1S 1.782(5) . ?
C3A H3A 0.9500 . ?
C3A C4A 1.378(8) . ?
C3B H3B 0.9500 . ?
C3B C4B 1.391(7) . ?
C3D H3D 0.9500 . ?
C3D C4D 1.390(7) . ?
C2E H2E 0.9500 . ?
C2E C3E 1.395(6) . ?
C4A H4A 0.9500 . ?
C4A C5A 1.393(7) . ?
C4B H4B 0.9500 . ?
C4B C5B 1.389(7) . ?
C4D H4D 0.9500 . ?
C4D C5D 1.366(7) . ?
C3E H3E 0.9500 . ?
C3E C4E 1.376(5) . ?
C5A H5A 0.9500 . ?
C5A C6A 1.377(6) . ?
C5B H5B 0.9500 . ?
C5B C6B 1.377(6) . ?
C5D H5D 0.9500 . ?
C5D C6D 1.396(6) . ?
C4E H4E 0.9500 . ?
C4E C5E 1.383(6) . ?
C6A H6A 0.9500 . ?
C6B H6B 0.9500 . ?
C6D H6D 0.9500 . ?
C5E H5E 0.9500 . ?
C5E C6E 1.388(6) . ?
C7A C8A 1.369(5) . ?
C7A C12A 1.380(6) . ?
C7A I1A 2.122(4) . ?
C7B C8B 1.386(6) . ?
C7B C12B 1.378(5) . ?
C7B I1B 2.110(4) . ?
C7D C8D 1.383(6) . ?
C7D C12D 1.384(5) . ?
C7D I1D 2.106(4) . ?
C6E H6E 0.9500 . ?
C8A H8A 0.9500 . ?
C8A C9A 1.398(6) . ?
C8B H8B 0.9500 . ?
C8B C9B 1.379(6) . ?
C8D H8D 0.9500 . ?
C8D C9D 1.391(6) . ?
C7E C8E 1.372(6) . ?
C7E C12E 1.377(6) . ?
C7E I1E 2.102(4) . ?
C9A H9A 0.9500 . ?
C9A C10A 1.374(7) . ?
C9B H9B 0.9500 . ?
C9B C10B 1.379(6) . ?
C9D H9D 0.9500 . ?
C9D C10D 1.379(6) . ?
C8E H8E 0.9500 . ?
C8E C9E 1.388(6) . ?
C10A H10A 0.9500 . ?
C10A C11A 1.391(6) . ?
C10B H10B 0.9500 . ?
C10B C11B 1.385(7) . ?
C10D H10D 0.9500 . ?
C10D C11D 1.394(6) . ?
C9E H9E 0.9500 . ?
C9E C10E 1.359(7) . ?
C11A H11A 0.9500 . ?
C11A C12A 1.370(6) . ?
C11B H11B 0.9500 . ?
C11B C12B 1.388(6) . ?
C11D H11D 0.9500 . ?
C11D C12D 1.391(5) . ?
C10E H10E 0.9500 . ?
C10E C11E 1.386(7) . ?
C12A H12A 0.9500 . ?
C12B H12B 0.9500 . ?
C12D H12D 0.9500 . ?
C11E H11E 0.9500 . ?
C11E C12E 1.398(6) . ?
C12E H12E 0.9500 . ?
O1 Mo1 1.706(3) . ?
O2 Mo2 1.702(3) . ?
O1C Mo1C 1.711(2) . ?
O1S S1S 1.507(3) . ?
O3 Mo3 1.716(2) . ?
O2C Mo2C 1.709(3) . ?
O4 Mo4 1.686(3) . ?
O3C Mo3C 1.705(2) . ?
O5 Mo1 1.703(2) . ?
O4C Mo4C 1.702(2) . ?
O6 Mo1 1.891(3) . ?
O6 Mo2 1.920(2) . ?
O5C Mo1C 1.712(3) . ?
O7 Mo2 1.699(3) . ?
O6C Mo1C 1.887(2) . ?
O6C Mo2C 1.931(2) . ?
O8 Mo2 1.946(2) . ?
O8 Mo3 1.899(3) . ?
O7C Mo2C 1.695(3) . ?
O9 Mo3 1.698(2) . ?
O8C Mo2C 1.916(2) . ?
O8C Mo3C 1.903(2) . ?
O10 Mo1 2.352(2) 2_765 ?
O10 Mo3 1.990(2) . ?
O10 Mo4 1.956(2) . ?
O9C Mo3C 1.706(2) . ?
O11 Mo2 2.271(2) 2_765 ?
O11 Mo4 1.750(2) . ?
O10C Mo1C 2.328(2) 2_676 ?
O10C Mo3C 2.006(2) . ?
O10C Mo4C 1.945(2) . ?
O12 Mo1 2.004(2) . ?
O12 Mo3 2.326(2) 2_765 ?
O12 Mo4 1.948(2) . ?
O11C Mo2C 2.240(2) 2_676 ?
O11C Mo4C 1.750(2) . ?
O13 Mo1 2.335(2) . ?
O13 Mo2 2.451(2) . ?
O13 Mo3 2.304(2) . ?
O13 Mo4 2.380(2) 2_765 ?
O13 Mo4 2.154(2) . ?
O12C Mo1C 2.000(2) . ?
O12C Mo3C 2.358(2) 2_676 ?
O12C Mo4C 1.944(2) . ?
O13C Mo1C 2.289(2) . ?
O13C Mo3C 2.310(2) . ?
O13C Mo4C 2.114(2) . ?
O13C Mo4C 2.391(2) 2_676 ?
Mo1C Mo4C 3.2009(4) . ?
Mo3 Mo4 3.2157(4) . ?
Mo3C Mo4C 3.1980(4) . ?
S2S O3S 1.393(17) . ?
S2S C4S 2.04(3) . ?
S2S C3S 1.83(3) . ?
C4S H4SA 0.9800 . ?
C4S H4SB 0.9800 . ?
C4S H4SC 0.9800 . ?
C3S H3SA 0.9800 . ?
C3S H3SB 0.9800 . ?
C3S H3SC 0.9800 . ?
S3S O2S 1.527(5) . ?
S3S C6S 1.753(10) . ?
S3S C5S 1.764(11) . ?
C6S H6SA 0.9800 . ?
C6S H6SB 0.9800 . ?
C6S H6SC 0.9800 . ?
C5S H5SA 0.9800 . ?
C5S H5SB 0.9800 . ?
C5S H5SC 0.9800 . ?

loop_
_geom_torsion_atom_site_label_1
_geom_torsion_atom_site_label_2
_geom_torsion_atom_site_label_3
_geom_torsion_atom_site_label_4
_geom_torsion
_geom_torsion_site_symmetry_1
_geom_torsion_site_symmetry_2
_geom_torsion_site_symmetry_3
_geom_torsion_site_symmetry_4
_geom_torsion_publ_flag
C1A C2A C3A C4A -1.0(8) . . . . ?
C1B C2B C3B C4B -0.7(7) . . . . ?
C1D C2D C3D C4D 1.8(7) . . . . ?
C2A C1A C6A C5A -0.5(7) . . . . ?
C2A C3A C4A C5A 1.0(8) . . . . ?
C2B C1B C6B C5B -0.2(6) . . . . ?
C2B C3B C4B C5B 1.1(7) . . . . ?
C2D C1D C6D C5D -0.7(6) . . . . ?
C2D C3D C4D C5D -0.2(8) . . . . ?
C1E C2E C3E C4E 0.8(6) . . . . ?
C3A C4A C5A C6A -0.8(8) . . . . ?
C3B C4B C5B C6B -1.1(7) . . . . ?
C3D C4D C5D C6D -1.9(8) . . . . ?
C2E C1E C6E C5E 0.1(6) . . . . ?
C2E C3E C4E C5E 0.2(6) . . . . ?
C4A C5A C6A C1A 0.6(7) . . . . ?
C4B C5B C6B C1B 0.6(7) . . . . ?
C4D C5D C6D C1D 2.3(7) . . . . ?
C3E C4E C5E C6E -1.1(6) . . . . ?
C4E C5E C6E C1E 0.9(6) . . . . ?
C6A C1A C2A C3A 0.7(7) . . . . ?
C6B C1B C2B C3B 0.2(6) . . . . ?
C6D C1D C2D C3D -1.3(7) . . . . ?
C7A C8A C9A C10A -0.5(6) . . . . ?
C7B C8B C9B C10B 1.6(7) . . . . ?
C7D C8D C9D C10D -0.9(7) . . . . ?
C6E C1E C2E C3E -1.0(6) . . . . ?
C8A C7A C12A C11A 0.4(6) . . . . ?
C8A C9A C10A C11A 0.3(7) . . . . ?
C8B C7B C12B C11B -1.2(6) . . . . ?
C8B C9B C10B C11B -1.5(7) . . . . ?
C8D C7D C12D C11D 0.6(6) . . . . ?
C8D C9D C10D C11D -0.6(7) . . . . ?
C7E C8E C9E C10E -1.1(8) . . . . ?
C9A C10A C11A C12A 0.3(7) . . . . ?
C9B C10B C11B C12B 0.1(7) . . . . ?
C9D C10D C11D C12D 2.2(7) . . . . ?
C8E C7E C12E C11E -0.2(7) . . . . ?
C8E C9E C10E C11E -0.7(8) . . . . ?
C10A C11A C12A C7A -0.6(7) . . . . ?
C10B C11B C12B C7B 1.3(7) . . . . ?
C10D C11D C12D C7D -2.2(6) . . . . ?
C9E C10E C11E C12E 2.1(8) . . . . ?
C10E C11E C12E C7E -1.6(7) . . . . ?
C12A C7A C8A C9A 0.2(6) . . . . ?
C12B C7B C8B C9B -0.2(7) . . . . ?
C12D C7D C8D C9D 0.9(6) . . . . ?
C12E C7E C8E C9E 1.6(7) . . . . ?
Mo2 O6 Mo1 O1 69.33(15) . . . . ?
Mo2 O6 Mo1 O5 177.30(14) . . . . ?
Mo2 O6 Mo1 O10 -94.16(13) . . . 2_765 ?
Mo2 O6 Mo1 O12 -53.5(2) . . . . ?
Mo2 O6 Mo1 O13 -21.56(12) . . . . ?
Mo2 O8 Mo3 O3 -71.37(15) . . . . ?
Mo2 O8 Mo3 O9 -178.86(14) . . . . ?
Mo2 O8 Mo3 O10 52.3(2) . . . . ?
Mo2 O8 Mo3 O12 94.28(13) . . . 2_765 ?
Mo2 O8 Mo3 O13 21.24(12) . . . . ?
Mo2 O8 Mo3 Mo4 20.48(16) . . . . ?
Mo2 O11 Mo4 O4 -179.46(13) 2_765 . . . ?
Mo2 O11 Mo4 O10 -76.11(13) 2_765 . . . ?
Mo2 O11 Mo4 O12 76.30(13) 2_765 . . . ?
Mo2 O11 Mo4 O13 -1.5(3) 2_765 . . . ?
Mo2 O11 Mo4 O13 0.41(11) 2_765 . . 2_765 ?
Mo2 O11 Mo4 Mo3 -74.91(14) 2_765 . . . ?
Mo2C O6C Mo1C O1C 73.05(15) . . . . ?
Mo2C O6C Mo1C O5C -179.78(14) . . . . ?
Mo2C O6C Mo1C O10C -92.76(13) . . . 2_676 ?
Mo2C O6C Mo1C O12C -49.5(3) . . . . ?
Mo2C O6C Mo1C O13C -19.62(12) . . . . ?
Mo2C O6C Mo1C Mo4C -18.25(16) . . . . ?
Mo2C O11C Mo4C O4C 179.73(13) 2_676 . . . ?
Mo2C O11C Mo4C O10C -76.66(14) 2_676 . . . ?
Mo2C O11C Mo4C O12C 75.66(14) 2_676 . . . ?
Mo2C O11C Mo4C O13C 0.2(3) 2_676 . . . ?
Mo2C O11C Mo4C O13C -0.75(12) 2_676 . . 2_676 ?
Mo2C O11C Mo4C Mo1C 73.67(15) 2_676 . . . ?
Mo2C O11C Mo4C Mo3C -75.34(16) 2_676 . . . ?
I1A C1A C2A C3A 178.7(4) . . . . ?
I1A C1A C6A C5A -178.6(3) . . . . ?
I1A C7A C8A C9A -179.1(3) . . . . ?
I1A C7A C12A C11A 179.7(3) . . . . ?
I1B C1B C2B C3B -178.5(3) . . . . ?
I1B C1B C6B C5B 178.6(3) . . . . ?
I1B C7B C8B C9B -174.9(3) . . . . ?
I1B C7B C12B C11B 173.5(3) . . . . ?
I1D C1D C2D C3D 178.7(3) . . . . ?
I1D C1D C6D C5D 179.3(3) . . . . ?
I1D C7D C8D C9D -176.7(3) . . . . ?
I1D C7D C12D C11D 178.2(3) . . . . ?
I1E C1E C2E C3E 174.7(3) . . . . ?
I1E C1E C6E C5E -175.5(3) . . . . ?
I1E C7E C8E C9E -179.0(4) . . . . ?
I1E C7E C12E C11E -179.7(3) . . . . ?
